data_2224479
loop_
_publ_author_name
'Cemp\'irek, Jan'
'\<Skoda, Radek'
'\<Z\'ak, Zdirad'

_publ_section_title
;
 Sodium scandium diphosphate, NaScP~2~O~7~, isotypic with
 \a-NaTi(III)P~2~O~7~
;
_journal_coeditor_code WM2274
_journal_issue 12
_journal_name_full 'Acta Crystallographica Section E'
_journal_page_first i86
_journal_paper_doi 10.1107/S1600536809046224
_journal_volume 65
_journal_year 2009
_chemical_formula_iupac 'Na Sc P2 O7'
_chemical_formula_structural 'Na Sc (P2 O7)'
_chemical_formula_sum 'Na O7 P2 Sc'
_chemical_formula_weight 241.89
_chemical_name_common 'sodium scandium diphosphate'
_chemical_name_systematic
;
Sodium scandium diphosphate
;
_space_group_IT_number 14
_symmetry_cell_setting monoclinic
_symmetry_space_group_name_Hall '-P 2yn'
_symmetry_space_group_name_H-M 'P 1 21/n 1'
_atom_sites_solution_primary direct
_atom_sites_solution_secondary difmap
_audit_creation_method SHELXL-97
_cell_angle_alpha 90.00
_cell_angle_beta 104.11(3)
_cell_angle_gamma 90.00
_cell_formula_units_Z 4
_cell_length_a 8.9044(18)
_cell_length_b 5.3300(11)
_cell_length_c 12.516(3)
_cell_measurement_reflns_used 5348
_cell_measurement_temperature 293(2)
_cell_measurement_theta_max 27.15
_cell_measurement_theta_min 4.18
_cell_volume 576.1(2)
_computing_cell_refinement 'CrysAlis CCD (Oxford Diffraction, 2003)'
_computing_data_collection 'CrysAlis CCD (Oxford Diffraction, 2003)'
_computing_data_reduction 'CrysAlis RED (Oxford Diffraction, 2003)'
_computing_molecular_graphics 'ATOMS (Dowty, 2003)'
_computing_publication_material 'SHELXL97 (Sheldrick, 2008)'
_computing_structure_refinement 'SHELXL97 (Sheldrick, 2008)'
_computing_structure_solution 'SHELXS97 (Sheldrick, 2008)'
_diffrn_ambient_temperature 293(2)
_diffrn_detector_area_resol_mean 0.06
_diffrn_measured_fraction_theta_full 0.997
_diffrn_measured_fraction_theta_max 0.997
_diffrn_measurement_device_type 'Kuma KM-4-CCD'
_diffrn_measurement_method \w
_diffrn_radiation_monochromator graphite
_diffrn_radiation_source 'fine-focus sealed tube'
_diffrn_radiation_type MoK\a
_diffrn_radiation_wavelength 0.71073
_diffrn_reflns_av_R_equivalents 0.0278
_diffrn_reflns_av_sigmaI/netI 0.0165
_diffrn_reflns_limit_h_max 10
_diffrn_reflns_limit_h_min -10
_diffrn_reflns_limit_k_max 6
_diffrn_reflns_limit_k_min -4
_diffrn_reflns_limit_l_max 14
_diffrn_reflns_limit_l_min -14
_diffrn_reflns_number 5082
_diffrn_reflns_theta_full 24.99
_diffrn_reflns_theta_max 24.99
_diffrn_reflns_theta_min 4.18
_diffrn_standards_number 0
_exptl_absorpt_coefficient_mu 1.891
_exptl_absorpt_correction_T_max 0.093
_exptl_absorpt_correction_T_min 0.067
_exptl_absorpt_correction_type multi-scan
_exptl_absorpt_process_details '(CrysAlis CCD; Oxford Diffraction, 2003)'
_exptl_crystal_colour colourless
_exptl_crystal_density_diffrn 2.789
_exptl_crystal_density_method 'not measured'
_exptl_crystal_description 'platy to fibrous fragment'
_exptl_crystal_F_000 472
_exptl_crystal_size_max 0.40
_exptl_crystal_size_mid 0.15
_exptl_crystal_size_min 0.05
_refine_diff_density_max 0.459
_refine_diff_density_min -0.464
_refine_ls_abs_structure_details
;
?
;
_refine_ls_extinction_coef 0.080(5)
_refine_ls_extinction_expression Fc^*^=kFc[1+0.001xFc^2^\l^3^/sin(2\q)]^-1/4^
_refine_ls_extinction_method 'SHELXL97 (Sheldrick, 2008)'
_refine_ls_goodness_of_fit_ref 1.184
_refine_ls_matrix_type full
_refine_ls_number_parameters 101
_refine_ls_number_reflns 1018
_refine_ls_number_restraints 0
_refine_ls_restrained_S_all 1.184
_refine_ls_R_factor_all 0.0282
_refine_ls_R_factor_gt 0.0253
_refine_ls_shift/su_max 0.000
_refine_ls_shift/su_mean 0.000
_refine_ls_structure_factor_coef Fsqd
_refine_ls_weighting_details 'w=1/[\s^2^(Fo^2^)+(0.0535P)^2^+0.089P] where P=(Fo^2^+2Fc^2^)/3'
_refine_ls_weighting_scheme calc
_refine_ls_wR_factor_gt 0.0804
_refine_ls_wR_factor_ref 0.0823
_reflns_number_gt 932
_reflns_number_total 1018
_reflns_threshold_expression I>2\s(I)
_cod_data_source_file wm2274.cif
_cod_data_source_block I
_cod_original_sg_symbol_H-M 'P 21/n'
_cod_database_code 2224479
_cod_database_fobs_code 2224479

loop_
_symmetry_equiv_pos_as_xyz
'x, y, z'
'-x+1/2, y+1/2, -z+1/2'
'-x, -y, -z'
'x-1/2, -y-1/2, z-1/2'

loop_
_atom_site_type_symbol
_atom_site_label
_atom_site_fract_x
_atom_site_fract_y
_atom_site_fract_z
_atom_site_U_iso_or_equiv
_atom_site_adp_type
_atom_site_calc_flag
_atom_site_refinement_flags
_atom_site_occupancy
_atom_site_disorder_assembly
_atom_site_disorder_group
Sc Sc 0.26720(5) 0.26098(7) 0.52783(4) 0.0137(2) Uani d . 1 . .
P P1 -0.06473(7) 0.22372(11) 0.61678(5) 0.0140(2) Uani d . 1 . .
P P2 0.52089(7) 0.25413(10) 0.35283(5) 0.0139(2) Uani d . 1 . .
Na Na 0.35939(11) 0.23101(18) 0.81018(9) 0.0278(3) Uani d . 1 . .
O O1 0.39845(17) 0.4953(3) 0.65350(12) 0.0177(4) Uani d . 1 . .
O O2 0.36250(17) -0.0381(3) 0.63494(13) 0.0182(4) Uani d . 1 . .
O O3 0.4256(2) 0.2456(3) 0.43658(14) 0.0210(4) Uani d . 1 . .
O O4 0.10881(19) 0.2727(3) 0.63286(14) 0.0187(4) Uani d . 1 . .
O O5 0.39984(18) 0.2187(3) 0.23463(13) 0.0175(4) Uani d . 1 . .
O O6 -0.16444(17) 0.4047(3) 0.53739(12) 0.0220(4) Uani d . 1 . .
O O7 -0.10300(18) -0.0507(3) 0.58783(12) 0.0190(4) Uani d . 1 . .

loop_
_atom_site_aniso_label
_atom_site_aniso_U_11
_atom_site_aniso_U_22
_atom_site_aniso_U_33
_atom_site_aniso_U_12
_atom_site_aniso_U_13
_atom_site_aniso_U_23
Sc 0.0124(3) 0.0152(3) 0.0135(3) 0.00023(15) 0.0032(2) 0.00014(16)
P1 0.0126(4) 0.0155(4) 0.0136(4) -0.0001(2) 0.0025(3) -0.0002(2)
P2 0.0127(4) 0.0156(4) 0.0134(4) 0.0001(2) 0.0033(3) 0.0003(2)
Na 0.0270(7) 0.0245(7) 0.0318(7) -0.0010(4) 0.0069(5) 0.0003(4)
O1 0.0189(8) 0.0161(9) 0.0173(8) -0.0021(6) 0.0028(6) 0.0000(6)
O2 0.0190(8) 0.0172(9) 0.0190(8) 0.0026(6) 0.0055(6) 0.0014(7)
O3 0.0208(8) 0.0240(11) 0.0196(10) 0.0009(6) 0.0077(7) 0.0001(6)
O4 0.0160(8) 0.0238(10) 0.0175(9) -0.0013(6) 0.0062(7) -0.0020(6)
O5 0.0149(9) 0.0220(10) 0.0156(9) -0.0018(6) 0.0037(7) 0.0005(6)
O6 0.0240(9) 0.0188(10) 0.0215(8) 0.0020(7) 0.0022(7) 0.0026(7)
O7 0.0205(8) 0.0168(9) 0.0193(8) -0.0009(7) 0.0041(6) -0.0006(7)

loop_
_atom_type_symbol
_atom_type_description
_atom_type_scat_dispersion_real
_atom_type_scat_dispersion_imag
_atom_type_scat_source
O O 0.0106 0.0060 'International Tables Vol C Tables 4.2.6.8 and 6.1.1.4'
Na Na 0.0362 0.0249 'International Tables Vol C Tables 4.2.6.8 and 6.1.1.4'
P P 0.1023 0.0942 'International Tables Vol C Tables 4.2.6.8 and 6.1.1.4'
Sc Sc 0.2519 0.3716 'International Tables Vol C Tables 4.2.6.8 and 6.1.1.4'

loop_
_geom_angle_atom_site_label_1
_geom_angle_atom_site_label_2
_geom_angle_atom_site_label_3
_geom_angle_site_symmetry_1
_geom_angle_site_symmetry_3
_geom_angle
_geom_angle_publ_flag
O3 Sc O6 . 3_566 96.54(6) ?
O3 Sc O7 . 3_556 93.04(7) ?
O6 Sc O7 3_566 3_556 91.19(6) ?
O3 Sc O1 . . 96.23(7) ?
O6 Sc O1 3_566 . 84.07(7) ?
O7 Sc O1 3_556 . 170.01(6) ?
O3 Sc O2 . . 95.73(6) ?
O6 Sc O2 3_566 . 164.29(6) ?
O7 Sc O2 3_556 . 97.93(7) ?
O1 Sc O2 . . 84.87(7) ?
O3 Sc O4 . . 176.82(7) ?
O6 Sc O4 3_566 . 85.62(6) ?
O7 Sc O4 3_556 . 89.25(6) ?
O1 Sc O4 . . 81.63(6) ?
O2 Sc O4 . . 81.75(6) ?
O6 P1 O7 . . 113.28(9) ?
O6 P1 O4 . . 112.98(9) ?
O7 P1 O4 . . 110.77(9) ?
O6 P1 O5 . 4_566 105.42(9) ?
O7 P1 O5 . 4_566 108.54(9) ?
O4 P1 O5 . 4_566 105.29(10) ?
O3 P2 O1 . 3_666 114.55(9) ?
O3 P2 O2 . 3_656 113.07(9) ?
O1 P2 O2 3_666 3_656 110.27(9) ?
O3 P2 O5 . . 105.75(10) ?
O1 P2 O5 3_666 . 105.78(9) ?
O2 P2 O5 3_656 . 106.74(9) ?
O1 Na O7 . 2_556 82.54(6) ?
O1 Na O4 . 2_546 137.09(7) ?
O7 Na O4 2_556 2_546 106.18(6) ?
O1 Na O2 . 2_556 101.72(6) ?
O7 Na O2 2_556 2_556 105.53(6) ?
O4 Na O2 2_546 2_556 115.31(6) ?
O1 Na O2 . . 67.77(6) ?
O7 Na O2 2_556 . 119.51(6) ?
O4 Na O2 2_546 . 71.71(6) ?
O2 Na O2 2_556 . 130.74(5) ?
O1 Na O4 . . 64.06(6) ?
O7 Na O4 2_556 . 143.35(6) ?
O4 Na O4 2_546 . 108.52(6) ?
O2 Na O4 2_556 . 69.49(6) ?
O2 Na O4 . . 62.69(6) ?
O1 Na O1 . 2_546 131.81(5) ?
O7 Na O1 2_556 2_546 141.08(7) ?
O4 Na O1 2_546 2_546 63.57(5) ?
O2 Na O1 2_556 2_546 56.31(6) ?
O2 Na O1 . 2_546 93.88(6) ?
O4 Na O1 . 2_546 67.92(5) ?
O1 Na O4 . 2_556 67.56(5) ?
O7 Na O4 2_556 2_556 53.79(5) ?
O4 Na O4 2_546 2_556 150.38(8) ?
O2 Na O4 2_556 2_556 60.19(5) ?
O2 Na O4 . 2_556 135.34(6) ?
O4 Na O4 . 2_556 97.26(6) ?
O1 Na O4 2_546 2_556 116.03(6) ?
O1 Na O6 . 4_666 159.25(6) ?
O7 Na O6 2_556 4_666 83.21(6) ?
O4 Na O6 2_546 4_666 61.94(5) ?
O2 Na O6 2_556 4_666 67.85(6) ?
O2 Na O6 . 4_666 132.80(6) ?
O4 Na O6 . 4_666 123.78(6) ?
O1 Na O6 2_546 4_666 58.46(5) ?
O4 Na O6 2_556 4_666 91.81(5) ?
P1 O5 P2 4_665 . 125.47(10) y

loop_
_geom_bond_atom_site_label_1
_geom_bond_atom_site_label_2
_geom_bond_site_symmetry_2
_geom_bond_distance
_geom_bond_publ_flag
Sc O3 . 2.0217(19) y
Sc O6 3_566 2.0770(17) y
Sc O7 3_556 2.1112(17) y
Sc O1 . 2.1220(16) y
Sc O2 . 2.1220(16) y
Sc O4 . 2.1506(18) y
P1 O6 . 1.5088(17) y
P1 O7 . 1.5254(17) y
P1 O4 . 1.5313(18) y
P1 O5 4_566 1.6114(17) y
P2 O3 . 1.5013(19) y
P2 O1 3_666 1.5278(16) y
P2 O2 3_656 1.5332(16) y
P2 O5 . 1.6151(17) y
Na O1 . 2.5066(18) ?
Na O7 2_556 2.5176(19) ?
Na O4 2_546 2.5410(19) ?
Na O2 2_556 2.5597(19) ?
Na O2 . 2.6264(19) ?
Na O4 . 2.746(2) ?
Na O1 2_546 2.7505(19) ?
Na O4 2_556 2.9710(19) ?
Na O6 4_666 2.992(2) ?
